data_7202052
loop_
_publ_author_name
'Fisher, Matthew G.'
'Gale, Philip A.'
'Light, Mark E.'
'Quesada, Roberto'

_publ_section_title
;
 Hydrogen bonded networks in N--alkyl substituted thiourea platinum
 (II) oxocarbodianion and carboxylate salts
;
_journal_issue 9
_journal_name_full CrystEngComm
_journal_page_first 1180
_journal_paper_doi 10.1039/b803260b
_journal_volume 10
_journal_year 2008
_chemical_compound_source 'Roberto Quesada'
_chemical_formula_sum 'C18 H32 N8 O6 Pt S4'
_chemical_formula_weight 779.85
_chemical_name_systematic
;
?
;
_space_group_IT_number 2
_symmetry_cell_setting triclinic
_symmetry_space_group_name_Hall '-P 1'
_symmetry_space_group_name_H-M 'P -1'
_atom_sites_solution_hydrogens geom
_atom_sites_solution_primary direct
_atom_sites_solution_secondary difmap
_audit_creation_method SHELXL-97
_cell_angle_alpha 90.064(5)
_cell_angle_beta 112.979(5)
_cell_angle_gamma 104.680(5)
_cell_formula_units_Z 1
_cell_length_a 8.674(5)
_cell_length_b 9.390(5)
_cell_length_c 9.551(5)
_cell_measurement_reflns_used 5432
_cell_measurement_temperature 120(2)
_cell_measurement_theta_max 27.48
_cell_measurement_theta_min 3.42
_cell_volume 688.4(7)
_computing_structure_refinement 'SHELXL-97 (Sheldrick, 1997)'
_diffrn_ambient_temperature 120(2)
_diffrn_detector_area_resol_mean 9.091
_diffrn_measured_fraction_theta_full 0.819
_diffrn_measured_fraction_theta_max 0.819
_diffrn_measurement_device_type 'Bruker-Nonius CCD camera on \k-goniostat'
_diffrn_measurement_method '\f & \w scans to fill the asymmetric unit'
_diffrn_radiation_monochromator '10cm confocal mirrors'
_diffrn_radiation_source 'Bruker Nonius FR591 Rotating Anode'
_diffrn_radiation_type MoK\a
_diffrn_radiation_wavelength 0.71073
_diffrn_reflns_av_R_equivalents 0.0000
_diffrn_reflns_av_sigmaI/netI 0.0706
_diffrn_reflns_limit_h_max 11
_diffrn_reflns_limit_h_min -11
_diffrn_reflns_limit_k_max 12
_diffrn_reflns_limit_k_min -12
_diffrn_reflns_limit_l_max 12
_diffrn_reflns_limit_l_min -12
_diffrn_reflns_number 5430
_diffrn_reflns_theta_full 27.48
_diffrn_reflns_theta_max 27.48
_diffrn_reflns_theta_min 3.42
_diffrn_standards_number 0
_exptl_absorpt_coefficient_mu 5.448
_exptl_absorpt_correction_T_max 0.9475
_exptl_absorpt_correction_T_min 0.4187
_exptl_absorpt_correction_type multi-scan
_exptl_absorpt_process_details
;
TWINABS V1.0 (Sheldrick, G.M., 2005)
;
_exptl_crystal_colour Orange
_exptl_crystal_density_diffrn 1.881
_exptl_crystal_density_method 'not measured'
_exptl_crystal_description Needle
_exptl_crystal_F_000 386
_exptl_crystal_size_max 0.20
_exptl_crystal_size_mid 0.02
_exptl_crystal_size_min 0.01
_refine_diff_density_max 2.856
_refine_diff_density_min -3.051
_refine_diff_density_rms 0.346
_refine_ls_extinction_method none
_refine_ls_goodness_of_fit_ref 1.043
_refine_ls_hydrogen_treatment constr
_refine_ls_matrix_type full
_refine_ls_number_parameters 174
_refine_ls_number_reflns 5432
_refine_ls_number_restraints 0
_refine_ls_restrained_S_all 1.043
_refine_ls_R_factor_all 0.0741
_refine_ls_R_factor_gt 0.0659
_refine_ls_shift/su_max 0.001
_refine_ls_shift/su_mean 0.000
_refine_ls_structure_factor_coef Fsqd
_refine_ls_weighting_details 'calc w=1/[\s^2^(Fo^2^)+(0.0847P)^2^+10.2338P] where P=(Fo^2^+2Fc^2^)/3'
_refine_ls_weighting_scheme calc
_refine_ls_wR_factor_gt 0.1563
_refine_ls_wR_factor_ref 0.1634
_reflns_number_gt 5124
_reflns_number_total 5432
_reflns_threshold_expression >2sigma(I)
_cod_data_source_file b803260b.txt
_cod_data_source_block 2005sot1156
_cod_depositor_comments
;
The following automatic conversions were performed:
'_symmetry_cell_setting' value 'Triclinic' changed to 'triclinic'
according to '/home/saulius/struct/CIF-dictionaries/cif_core.dic'
dictionary named 'cif_core.dic' version 2.4.1 from 2010-06-29.

Automatic conversion script
Id: cif_fix_enum 1527 2010-12-29 10:47:43Z saulius 
;
_cod_original_cell_volume 688.4(6)
_cod_original_sg_symbol_H-M P-1
_cod_database_code 7202052

loop_
_symmetry_equiv_pos_as_xyz
'x, y, z'
'-x, -y, -z'

loop_
_atom_site_label
_atom_site_type_symbol
_atom_site_fract_x
_atom_site_fract_y
_atom_site_fract_z
_atom_site_U_iso_or_equiv
_atom_site_adp_type
_atom_site_occupancy
_atom_site_symmetry_multiplicity
_atom_site_calc_flag
_atom_site_refinement_flags
_atom_site_disorder_assembly
_atom_site_disorder_group
C1 C 0.2574(12) 0.1414(10) 0.3615(10) 0.0149(17) Uani 1 1 d . . .
C2 C 0.0851(14) 0.2071(13) 0.4927(11) 0.029(2) Uani 1 1 d . . .
H2A H 0.1105 0.1458 0.5775 0.043 Uiso 1 1 calc R . .
H2B H -0.0347 0.2137 0.4595 0.043 Uiso 1 1 calc R . .
H2C H 0.1660 0.3066 0.5268 0.043 Uiso 1 1 calc R . .
C3 C 0.5743(12) 0.1952(11) 0.4983(10) 0.023(2) Uani 1 1 d . . .
H3A H 0.5708 0.1067 0.4415 0.034 Uiso 1 1 calc R . .
H3B H 0.6542 0.2015 0.6057 0.034 Uiso 1 1 calc R . .
H3C H 0.6147 0.2836 0.4539 0.034 Uiso 1 1 calc R . .
C4 C 0.1419(12) 0.3593(11) -0.0143(10) 0.0171(19) Uani 1 1 d . . .
C5 C 0.3069(14) 0.4754(12) -0.1623(10) 0.023(2) Uani 1 1 d . . .
H5A H 0.3278 0.3802 -0.1783 0.034 Uiso 1 1 calc R . .
H5B H 0.4148 0.5550 -0.1364 0.034 Uiso 1 1 calc R . .
H5C H 0.2165 0.4928 -0.2562 0.034 Uiso 1 1 calc R . .
C6 C 0.1810(13) 0.4915(11) 0.2261(10) 0.023(2) Uani 1 1 d . . .
H6A H 0.3056 0.4988 0.2754 0.035 Uiso 1 1 calc R . .
H6B H 0.1294 0.4717 0.3013 0.035 Uiso 1 1 calc R . .
H6C H 0.1653 0.5850 0.1853 0.035 Uiso 1 1 calc R . .
C7 C 0.3850(11) 0.0082(12) -0.1598(10) 0.0173(18) Uani 1 1 d . . .
C8 C 0.5373(12) 0.1316(10) -0.0805(9) 0.0146(18) Uani 1 1 d . . .
C9 C 0.6593(11) 0.1221(10) 0.0788(9) 0.0127(17) Uani 1 1 d . . .
N1 N 0.1053(9) 0.1409(9) 0.3666(8) 0.0150(15) Uani 1 1 d . . .
H1 H 0.0097 0.0966 0.2865 0.018 Uiso 1 1 calc R . .
N2 N 0.4013(10) 0.1862(9) 0.4892(8) 0.0191(17) Uani 1 1 d . . .
H2 H 0.3910 0.2119 0.5730 0.023 Uiso 1 1 calc R . .
N3 N 0.2490(10) 0.4729(9) -0.0363(8) 0.0173(16) Uani 1 1 d . . .
H3 H 0.2896 0.5536 0.0285 0.021 Uiso 1 1 calc R . .
N4 N 0.0957(11) 0.3713(9) 0.1015(9) 0.0185(16) Uani 1 1 d . . .
H4 H 0.0071 0.3015 0.1031 0.022 Uiso 1 1 calc R . .
O1 O 0.2884(9) 0.0090(9) -0.2922(7) 0.0266(15) Uani 1 1 d . . .
O2 O 0.5670(9) 0.2426(7) -0.1455(7) 0.0223(15) Uani 1 1 d . . .
O3 O 0.7956(9) 0.2225(8) 0.1436(7) 0.0233(15) Uani 1 1 d . . .
S1 S 0.2762(3) 0.0942(3) 0.1954(2) 0.0173(5) Uani 1 1 d . . .
S2 S 0.0545(3) 0.1974(2) -0.1372(2) 0.0194(5) Uani 1 1 d . . .
Pt1 Pt 0.0000 0.0000 0.0000 0.01366(15) Uani 1 2 d S . .

loop_
_atom_site_aniso_label
_atom_site_aniso_U_11
_atom_site_aniso_U_22
_atom_site_aniso_U_33
_atom_site_aniso_U_23
_atom_site_aniso_U_13
_atom_site_aniso_U_12
C1 0.020(5) 0.003(4) 0.018(4) -0.002(3) 0.006(4) -0.001(4)
C2 0.028(6) 0.033(6) 0.022(5) -0.001(4) 0.006(4) 0.009(5)
C3 0.017(5) 0.024(5) 0.019(5) -0.002(4) 0.002(4) 0.000(4)
C4 0.017(5) 0.017(5) 0.014(4) 0.005(4) 0.001(4) 0.008(4)
C5 0.034(6) 0.020(5) 0.019(4) 0.003(4) 0.015(4) 0.008(5)
C6 0.019(5) 0.015(5) 0.023(4) -0.002(4) 0.002(4) -0.006(4)
C7 0.011(4) 0.016(5) 0.028(5) 0.005(4) 0.007(4) 0.010(4)
C8 0.019(5) 0.015(5) 0.016(4) 0.008(3) 0.012(4) 0.008(4)
C9 0.013(4) 0.011(4) 0.011(4) -0.001(3) 0.002(3) 0.003(4)
N1 0.010(4) 0.017(4) 0.012(3) 0.002(3) 0.000(3) 0.001(3)
N2 0.016(4) 0.024(5) 0.012(3) -0.001(3) 0.001(3) 0.004(4)
N3 0.019(4) 0.014(4) 0.015(3) -0.003(3) 0.006(3) 0.000(3)
N4 0.020(4) 0.010(4) 0.021(4) 0.003(3) 0.008(3) -0.003(3)
O1 0.027(4) 0.023(4) 0.020(3) 0.008(3) 0.005(3) -0.003(4)
O2 0.029(4) 0.017(4) 0.019(3) 0.005(3) 0.008(3) 0.004(3)
O3 0.023(4) 0.019(4) 0.026(3) -0.001(3) 0.010(3) 0.002(3)
S1 0.0176(11) 0.0170(12) 0.0107(9) -0.0032(8) -0.0002(9) 0.0035(10)
S2 0.0284(13) 0.0111(11) 0.0121(9) -0.0003(8) 0.0045(9) 0.0004(10)
Pt1 0.0182(3) 0.0082(2) 0.0097(2) -0.0004(2) 0.00197(17) 0.0013(2)

loop_
_atom_type_symbol
_atom_type_description
_atom_type_scat_dispersion_real
_atom_type_scat_dispersion_imag
_atom_type_scat_source
C C 0.0033 0.0016 'International Tables Vol C Tables 4.2.6.8 and 6.1.1.4'
H H 0.0000 0.0000 'International Tables Vol C Tables 4.2.6.8 and 6.1.1.4'
N N 0.0061 0.0033 'International Tables Vol C Tables 4.2.6.8 and 6.1.1.4'
O O 0.0106 0.0060 'International Tables Vol C Tables 4.2.6.8 and 6.1.1.4'
S S 0.1246 0.1234 'International Tables Vol C Tables 4.2.6.8 and 6.1.1.4'
Pt Pt -1.7033 8.3905 'International Tables Vol C Tables 4.2.6.8 and 6.1.1.4'

loop_
_geom_angle_atom_site_label_1
_geom_angle_atom_site_label_2
_geom_angle_atom_site_label_3
_geom_angle
_geom_angle_site_symmetry_1
_geom_angle_site_symmetry_3
_geom_angle_publ_flag
N2 C1 N1 118.3(8) . . ?
N2 C1 S1 118.6(7) . . ?
N1 C1 S1 123.0(7) . . ?
N3 C4 N4 119.0(9) . . ?
N3 C4 S2 120.8(7) . . ?
N4 C4 S2 120.2(8) . . ?
O1 C7 C8 121.1(9) . . ?
O1 C7 C9 118.3(10) . 2_655 ?
C8 C7 C9 120.5(7) . 2_655 ?
O2 C8 C7 120.0(8) . . ?
O2 C8 C9 120.5(9) . . ?
C7 C8 C9 119.5(7) . . ?
O3 C9 C8 119.9(8) . . ?
O3 C9 C7 120.3(8) . 2_655 ?
C8 C9 C7 119.8(8) . 2_655 ?
C1 N1 C2 125.3(8) . . ?
C1 N2 C3 123.8(7) . . ?
C4 N3 C5 124.4(8) . . ?
C4 N4 C6 124.8(9) . . ?
C1 S1 Pt1 109.8(3) . . ?
C4 S2 Pt1 108.4(3) . . ?
S2 Pt1 S2 180.00(18) . 2 ?
S2 Pt1 S1 90.29(9) . . ?
S2 Pt1 S1 89.71(9) 2 . ?
S2 Pt1 S1 89.71(9) . 2 ?
S2 Pt1 S1 90.29(9) 2 2 ?
S1 Pt1 S1 180.0 . 2 ?

loop_
_geom_bond_atom_site_label_1
_geom_bond_atom_site_label_2
_geom_bond_distance
_geom_bond_site_symmetry_2
_geom_bond_publ_flag
C1 N2 1.329(11) . ?
C1 N1 1.338(11) . ?
C1 S1 1.726(9) . ?
C2 N1 1.445(11) . ?
C3 N2 1.448(11) . ?
C4 N3 1.303(12) . ?
C4 N4 1.329(10) . ?
C4 S2 1.727(10) . ?
C5 N3 1.472(11) . ?
C6 N4 1.457(12) . ?
C7 O1 1.215(10) . ?
C7 C8 1.450(14) . ?
C7 C9 1.497(13) 2_655 ?
C8 O2 1.236(10) . ?
C8 C9 1.495(11) . ?
C9 O3 1.238(11) . ?
C9 C7 1.497(13) 2_655 ?
S1 Pt1 2.332(2) . ?
S2 Pt1 2.328(2) . ?
Pt1 S2 2.328(2) 2 ?
Pt1 S1 2.332(2) 2 ?
